data_4083710
loop_
_publ_author_name
'Prantner, Jason D.'
'Kaminsky, Werner'
'Goldberg, Karen I.'

_publ_section_title
;
 Methylplatinum(II) and Molecular Oxygen: Oxidation to
 Methylplatinum(IV) in Competition with Methyl Group Transfer To Form
 Dimethylplatinum(IV)
;
_journal_name_full Organometallics
_journal_page_first 140619124045007
_journal_paper_doi 10.1021/om500243n
_journal_year 2014
_chemical_formula_moiety '6(C14 H21 N4 O2 Pt K), 4(C4 H8 O)'
_chemical_formula_sum 'C100 H158 K6 N24 O16 Pt6'
_chemical_formula_weight 3357.64
_chemical_name_common JDPIV3
_chemical_name_systematic
;
 JDPIV3
;
_space_group_IT_number 14
_symmetry_cell_setting monoclinic
_symmetry_Int_Tables_number 14
_symmetry_space_group_name_Hall '-P 2ybc'
_symmetry_space_group_name_H-M 'P 1 21/c 1'
_atom_sites_solution_hydrogens geom
_atom_sites_solution_primary direct
_atom_sites_solution_secondary difmap
_audit_conform_dict_location ftp://ftp.iucr.org/pub/cif_core.dic
_audit_conform_dict_name cif_core.dic
_audit_conform_dict_version 2.4
_audit_creation_date 2014-03-03T12:09:34-00:00
_audit_creation_method 'WinGX routine CIF_UPDATE'
_cell_angle_alpha 90
_cell_angle_beta 96.6080(10)
_cell_angle_gamma 90
_cell_formula_units_Z 4
_cell_length_a 16.1160(4)
_cell_length_b 26.5699(6)
_cell_length_c 29.9824(6)
_cell_measurement_reflns_used 429
_cell_measurement_temperature 100(2)
_cell_measurement_theta_max 20
_cell_measurement_theta_min 3
_cell_volume 12753.2(5)
_computing_cell_refinement 'SAINT (Bruker, 2007)'
_computing_data_collection 'APEX2 (Bruker, 2007)'
_computing_data_reduction 'SAINT (Bruker, 2007)'
_computing_molecular_graphics 'ORTEP-3 for Windows (Farrugia, 1997)'
_computing_publication_material 'SHELXL-97 (Sheldrick, 1997)'
_computing_structure_refinement 'SHELXL-97 (Sheldrick, 2008)'
_computing_structure_solution 'SHELXS97 (Sheldrick, 1997)'
_diffrn_ambient_temperature 100(2)
_diffrn_measured_fraction_theta_full 0.986
_diffrn_measured_fraction_theta_max 0.986
_diffrn_measurement_device_type 'Bruker APEXII CCD area-detector'
_diffrn_measurement_method '\f and \w scans'
_diffrn_radiation_monochromator graphite
_diffrn_radiation_type MoK\a
_diffrn_radiation_wavelength 0.71073
_diffrn_reflns_av_R_equivalents 0.1173
_diffrn_reflns_av_unetI/netI 0.087
_diffrn_reflns_limit_h_max 19
_diffrn_reflns_limit_h_min -19
_diffrn_reflns_limit_k_max 32
_diffrn_reflns_limit_k_min -32
_diffrn_reflns_limit_l_max 36
_diffrn_reflns_limit_l_min -30
_diffrn_reflns_number 193859
_diffrn_reflns_theta_full 25
_diffrn_reflns_theta_max 25.35
_diffrn_reflns_theta_min 1.97
_diffrn_source 'fine-focus sealed tube'
_exptl_absorpt_coefficient_mu 6.817
_exptl_absorpt_correction_T_max 0.6469
_exptl_absorpt_correction_T_min 0.3903
_exptl_absorpt_correction_type multi-scan
_exptl_absorpt_process_details '(SADABS; Bruker, 2007)'
_exptl_crystal_colour colorless
_exptl_crystal_density_diffrn 1.749
_exptl_crystal_density_method 'not measured'
_exptl_crystal_description block
_exptl_crystal_F_000 6544
_exptl_crystal_size_max 0.17
_exptl_crystal_size_mid 0.15
_exptl_crystal_size_min 0.07
_refine_diff_density_max 3.019
_refine_diff_density_min -2.239
_refine_diff_density_rms 0.202
_refine_ls_extinction_method none
_refine_ls_goodness_of_fit_ref 1.052
_refine_ls_hydrogen_treatment constr
_refine_ls_matrix_type full
_refine_ls_number_parameters 1378
_refine_ls_number_reflns 23028
_refine_ls_number_restraints 150
_refine_ls_restrained_S_all 1.051
_refine_ls_R_factor_all 0.1264
_refine_ls_R_factor_gt 0.0653
_refine_ls_shift/su_max 0.017
_refine_ls_shift/su_mean 0
_refine_ls_structure_factor_coef Fsqd
_refine_ls_weighting_details 'calc w=1/[\s^2^(Fo^2^)+(0.0395P)^2^+232.9520P] where P=(Fo^2^+2Fc^2^)/3'
_refine_ls_weighting_scheme calc
_refine_ls_wR_factor_gt 0.1206
_refine_ls_wR_factor_ref 0.148
_reflns_number_gt 14438
_reflns_number_total 23028
_reflns_threshold_expression >2\s(I)
_cod_data_source_file om500243n_si_002.cif
_cod_data_source_block JDPIV3
_cod_database_code 4083710

loop_
_symmetry_equiv_pos_as_xyz
'x, y, z'
'-x, y+1/2, -z+1/2'
'-x, -y, -z'
'x, -y-1/2, z-1/2'

loop_
_atom_site_label
_atom_site_type_symbol
_atom_site_fract_x
_atom_site_fract_y
_atom_site_fract_z
_atom_site_U_iso_or_equiv
_atom_site_adp_type
_atom_site_occupancy
_atom_site_symmetry_multiplicity
_atom_site_calc_flag
_atom_site_refinement_flags
_atom_site_disorder_assembly
_atom_site_disorder_group
Pt1 Pt 0.47844(3) 0.464594(17) 0.621051(17) 0.03217(13) Uani 1 1 d . A 1
C1 C 0.4981(10) 0.5274(4) 0.5852(5) 0.042(4) Uani 1 1 d . A 1
H1A H 0.5271 0.5182 0.5593 0.063 Uiso 1 1 calc R A 1
H1B H 0.5324 0.5512 0.6042 0.063 Uiso 1 1 calc R A 1
H1C H 0.4443 0.543 0.5746 0.063 Uiso 1 1 calc R A 1
C2 C 0.3677(9) 0.4598(5) 0.5822(5) 0.042(3) Uani 1 1 d . A 1
H2A H 0.3358 0.4908 0.5852 0.062 Uiso 1 1 calc R A 1
H2B H 0.3362 0.431 0.5919 0.062 Uiso 1 1 calc R A 1
H2C H 0.3774 0.4552 0.5508 0.062 Uiso 1 1 calc R A 1
C3 C 0.4155(10) 0.3345(6) 0.6026(6) 0.061(5) Uani 1 1 d . A 1
H3A H 0.4363 0.3592 0.5823 0.091 Uiso 1 1 calc R A 1
H3B H 0.3552 0.3302 0.5948 0.091 Uiso 1 1 calc R A 1
H3C H 0.4437 0.3023 0.5996 0.091 Uiso 1 1 calc R A 1
C4 C 0.4326(8) 0.3529(5) 0.6500(6) 0.050(4) Uani 1 1 d . A 1
C5 C 0.4314(10) 0.3252(6) 0.6900(7) 0.062(5) Uani 1 1 d . A 1
H5 H 0.4146 0.2912 0.6932 0.074 Uiso 1 1 calc R A 1
C6 C 0.4589(9) 0.3571(6) 0.7219(6) 0.051(4) Uani 1 1 d . A 1
C7 C 0.4773(12) 0.3495(7) 0.7736(6) 0.082(6) Uani 1 1 d . A 1
H7A H 0.4414 0.3227 0.7831 0.122 Uiso 1 1 calc R A 1
H7B H 0.466 0.3809 0.7889 0.122 Uiso 1 1 calc R A 1
H7C H 0.536 0.3401 0.7812 0.122 Uiso 1 1 calc R A 1
C8 C 0.7004(10) 0.5001(6) 0.6210(5) 0.053(4) Uani 1 1 d . A 1
H8A H 0.661 0.4893 0.5955 0.079 Uiso 1 1 calc R A 1
H8B H 0.7536 0.4824 0.6204 0.079 Uiso 1 1 calc R A 1
H8C H 0.7098 0.5365 0.619 0.079 Uiso 1 1 calc R A 1
C9 C 0.6643(11) 0.4881(5) 0.6649(5) 0.050(4) Uani 1 1 d . A 1
C10 C 0.7104(9) 0.4906(5) 0.7079(5) 0.043(4) Uani 1 1 d . A 1
H10 H 0.7667 0.5009 0.7153 0.051 Uiso 1 1 calc R A 1
C11 C 0.6545(10) 0.4747(4) 0.7366(4) 0.037(3) Uani 1 1 d . A 1
C12 C 0.6635(10) 0.4696(5) 0.7871(4) 0.046(4) Uani 1 1 d . A 1
H12A H 0.6195 0.4891 0.7992 0.07 Uiso 1 1 calc R A 1
H12B H 0.7182 0.4823 0.7997 0.07 Uiso 1 1 calc R A 1
H12C H 0.6584 0.4341 0.7952 0.07 Uiso 1 1 calc R A 1
C13 C 0.5035(10) 0.4494(5) 0.7241(5) 0.045(4) Uani 1 1 d . A 1
H13 H 0.5124 0.4439 0.7573 0.053 Uiso 1 1 calc R A 1
C14 C 0.4404(12) 0.4951(7) 0.7153(5) 0.052(5) Uani 1 1 d . A 1
N1 N 0.4579(7) 0.4007(4) 0.6591(4) 0.038(3) Uani 1 1 d . A 1
N2 N 0.4741(7) 0.4025(4) 0.7039(4) 0.045(3) Uani 1 1 d . A 1
N3 N 0.5890(7) 0.4731(4) 0.6661(4) 0.035(3) Uani 1 1 d . A 1
N4 N 0.5823(7) 0.4639(4) 0.7105(3) 0.032(3) Uani 1 1 d . A 1
O1 O 0.4706(7) 0.5366(4) 0.7187(3) 0.054(3) Uani 1 1 d . A 1
O2 O 0.3647(8) 0.4822(4) 0.7111(3) 0.062(3) Uani 1 1 d . A 1
Pt2 Pt 0.63724(3) 0.615299(18) 0.869073(19) 0.03638(14) Uani 1 1 d . B 2
C15 C 0.7179(9) 0.6037(6) 0.8226(6) 0.054(4) Uani 1 1 d . B 2
H15A H 0.6952 0.6191 0.794 0.081 Uiso 1 1 calc R B 2
H15B H 0.7252 0.5675 0.8184 0.081 Uiso 1 1 calc R B 2
H15C H 0.7719 0.6191 0.833 0.081 Uiso 1 1 calc R B 2
C16 C 0.6296(10) 0.6876(5) 0.8456(5) 0.053(4) Uani 1 1 d . B 2
H16A H 0.6803 0.706 0.857 0.08 Uiso 1 1 calc R B 2
H16B H 0.5808 0.7042 0.8557 0.08 Uiso 1 1 calc R B 2
H16C H 0.624 0.6873 0.8127 0.08 Uiso 1 1 calc R B 2
C17 C 0.5183(8) 0.4322(5) 0.9222(5) 0.038(3) Uani 1 1 d . B 2
H17A H 0.4913 0.4443 0.9478 0.057 Uiso 1 1 calc R B 2
H17B H 0.542 0.3987 0.9289 0.057 Uiso 1 1 calc R B 2
H17C H 0.477 0.4303 0.8956 0.057 Uiso 1 1 calc R B 2
C18 C 0.5866(9) 0.4678(4) 0.9134(4) 0.034(3) Uani 1 1 d . B 2
C19 C 0.6705(9) 0.4604(5) 0.9145(5) 0.040(3) Uani 1 1 d . B 2
H19 H 0.7001 0.4301 0.9222 0.049 Uiso 1 1 calc R B 2
C20 C 0.7049(8) 0.5067(5) 0.9020(4) 0.037(3) Uani 1 1 d . B 2
C21 C 0.7939(9) 0.5192(6) 0.9003(6) 0.059(5) Uani 1 1 d . B 2
H21A H 0.8174 0.4966 0.8792 0.088 Uiso 1 1 calc R B 2
H21B H 0.8247 0.5152 0.9302 0.088 Uiso 1 1 calc R B 2
H21C H 0.7986 0.5541 0.8903 0.088 Uiso 1 1 calc R B 2
C22 C 0.3830(8) 0.5672(5) 0.9688(5) 0.042(3) Uani 1 1 d . B 2
H22A H 0.346 0.5587 0.9417 0.063 Uiso 1 1 calc R B 2
H22B H 0.3513 0.5855 0.9897 0.063 Uiso 1 1 calc R B 2
H22C H 0.406 0.5363 0.9832 0.063 Uiso 1 1 calc R B 2
C23 C 0.4511(9) 0.5989(5) 0.9569(4) 0.038(3) Uani 1 1 d . B 2
C24 C 0.4802(10) 0.6455(5) 0.9730(5) 0.050(4) Uani 1 1 d . B 2
H24 H 0.4594 0.6641 0.9964 0.06 Uiso 1 1 calc R B 2
C25 C 0.5446(10) 0.6598(5) 0.9491(4) 0.042(4) Uani 1 1 d . B 2
C26 C 0.5955(12) 0.7059(5) 0.9548(5) 0.062(5) Uani 1 1 d . B 2
H26A H 0.6428 0.7004 0.9779 0.092 Uiso 1 1 calc R B 2
H26B H 0.5611 0.7337 0.9639 0.092 Uiso 1 1 calc R B 2
H26C H 0.6164 0.7144 0.9263 0.092 Uiso 1 1 calc R B 2
C27 C 0.4932(8) 0.5438(4) 0.8955(4) 0.029(3) Uani 1 1 d . B 2
H27 H 0.4522 0.521 0.9079 0.035 Uiso 1 1 calc R B 2
C28 C 0.4603(8) 0.5510(4) 0.8460(4) 0.031(3) Uani 1 1 d . B 2
N5 N 0.6441(7) 0.5408(4) 0.8937(4) 0.032(2) Uani 1 1 d . B 2
N6 N 0.5728(6) 0.5173(3) 0.9020(3) 0.029(2) Uani 1 1 d . B 2
N7 N 0.5553(7) 0.6254(3) 0.9174(3) 0.031(2) Uani 1 1 d . B 2
N8 N 0.4963(7) 0.5881(4) 0.9229(3) 0.032(3) Uani 1 1 d . B 2
O3 O 0.4121(6) 0.5878(3) 0.8365(3) 0.034(2) Uani 1 1 d . B 2
O4 O 0.4772(6) 0.5177(3) 0.8205(3) 0.036(2) Uani 1 1 d . B 2
Pt3 Pt 0.20119(4) 0.43316(2) 0.84685(2) 0.05436(19) Uani 1 1 d . C 3
C29 C 0.2919(11) 0.3955(7) 0.8259(7) 0.095(8) Uani 1 1 d . C 3
H29A H 0.316 0.4149 0.8028 0.143 Uiso 1 1 calc R C 3
H29B H 0.2706 0.3634 0.8132 0.143 Uiso 1 1 calc R C 3
H29C H 0.3349 0.3891 0.8511 0.143 Uiso 1 1 calc R C 3
C30 C 0.2921(10) 0.4733(6) 0.8830(6) 0.067(5) Uani 1 1 d . C 3
H30A H 0.3128 0.4545 0.9102 0.1 Uiso 1 1 calc R C 3
H30B H 0.2695 0.5057 0.8914 0.1 Uiso 1 1 calc R C 3
H30C H 0.3382 0.479 0.8649 0.1 Uiso 1 1 calc R C 3
C31 C -0.0857(12) 0.4055(7) 0.7318(8) 0.097(7) Uani 1 1 d . C 3
H31A H -0.1226 0.4254 0.7487 0.145 Uiso 1 1 calc R C 3
H31B H -0.1169 0.3772 0.7172 0.145 Uiso 1 1 calc R C 3
H31C H -0.0643 0.4267 0.709 0.145 Uiso 1 1 calc R C 3
C32 C -0.0113(10) 0.3851(7) 0.7644(7) 0.069(5) Uani 1 1 d . C 3
C33 C 0.0098(10) 0.3376(6) 0.7795(7) 0.073(6) Uani 1 1 d . C 3
H33 H -0.0204 0.3074 0.7724 0.087 Uiso 1 1 calc R C 3
C34 C 0.0841(11) 0.3425(6) 0.8072(7) 0.070(5) Uani 1 1 d . C 3
C35 C 0.1336(11) 0.3049(7) 0.8335(7) 0.087(7) Uani 1 1 d . C 3
H35A H 0.1598 0.2824 0.8133 0.13 Uiso 1 1 calc R C 3
H35B H 0.0974 0.2853 0.8511 0.13 Uiso 1 1 calc R C 3
H35C H 0.177 0.3216 0.8538 0.13 Uiso 1 1 calc R C 3
C36 C -0.0803(12) 0.5456(7) 0.8030(8) 0.096(8) Uani 1 1 d . C 3
H36A H -0.0538 0.5613 0.7786 0.144 Uiso 1 1 calc R C 3
H36B H -0.1132 0.5708 0.8171 0.144 Uiso 1 1 calc R C 3
H36C H -0.117 0.5183 0.7908 0.144 Uiso 1 1 calc R C 3
C37 C -0.0132(11) 0.5245(6) 0.8379(8) 0.064(5) Uani 1 1 d . C 3
C38 C 0.0081(14) 0.5333(7) 0.8822(9) 0.088(7) Uani 1 1 d . C 3
H38 H -0.0196 0.5562 0.8999 0.105 Uiso 1 1 calc R C 3
C39 C 0.0770(12) 0.5039(7) 0.8981(8) 0.071(6) Uani 1 1 d . C 3
C40 C 0.1212(14) 0.4985(8) 0.9422(7) 0.092(7) Uani 1 1 d . C 3
H40A H 0.0811 0.4929 0.964 0.139 Uiso 1 1 calc R C 3
H40B H 0.1533 0.5292 0.9502 0.139 Uiso 1 1 calc R C 3
H40C H 0.1593 0.4697 0.9426 0.139 Uiso 1 1 calc R C 3
C41 C 0.0488(9) 0.4707(5) 0.7825(6) 0.054(4) Uani 1 1 d . C 3
H41 H -0.0037 0.4808 0.7635 0.065 Uiso 1 1 calc R C 3
C42 C 0.1228(9) 0.4950(6) 0.7597(6) 0.052(4) Uani 1 1 d . C 3
N9 N 0.0493(8) 0.4171(5) 0.7830(5) 0.060(4) Uani 1 1 d . C 3
N10 N 0.1087(7) 0.3911(5) 0.8091(5) 0.051(3) Uani 1 1 d . C 3
N11 N 0.0424(8) 0.4917(5) 0.8277(6) 0.062(4) Uani 1 1 d . C 3
N12 N 0.0987(9) 0.4793(5) 0.8626(5) 0.059(4) Uani 1 1 d . C 3
O5 O 0.1562(7) 0.4700(4) 0.7336(4) 0.055(3) Uani 1 1 d . C 3
O6 O 0.1341(6) 0.5400(4) 0.7707(4) 0.054(3) Uani 1 1 d . C 3
Pt4 Pt -0.00399(4) 0.55694(3) 0.61005(2) 0.05450(18) Uani 1 1 d . D 4
C43 C -0.0695(12) 0.5948(8) 0.6529(7) 0.092(7) Uani 1 1 d . D 4
H43A H -0.1294 0.5906 0.6437 0.138 Uiso 1 1 calc R D 4
H43B H -0.0551 0.6307 0.6525 0.138 Uiso 1 1 calc R D 4
H43C H -0.0555 0.5816 0.6834 0.138 Uiso 1 1 calc R D 4
C44 C -0.0161(12) 0.4945(8) 0.6507(6) 0.088(7) Uani 1 1 d . D 4
H44A H -0.0082 0.5047 0.6823 0.133 Uiso 1 1 calc R D 4
H44B H 0.0262 0.4693 0.6453 0.133 Uiso 1 1 calc R D 4
H44C H -0.0719 0.4799 0.6436 0.133 Uiso 1 1 calc R D 4
C45 C -0.0020(12) 0.4356(7) 0.5552(6) 0.079(6) Uani 1 1 d . D 4
H45A H 0.0193 0.4159 0.5817 0.118 Uiso 1 1 calc R D 4
H45B H -0.0138 0.413 0.5294 0.118 Uiso 1 1 calc R D 4
H45C H -0.0535 0.4528 0.5609 0.118 Uiso 1 1 calc R D 4
C46 C 0.0601(12) 0.4725(6) 0.5457(6) 0.061(5) Uani 1 1 d . D 4
C47 C 0.1223(13) 0.4680(7) 0.5167(6) 0.071(6) Uani 1 1 d . D 4
H47 H 0.1329 0.4391 0.4996 0.085 Uiso 1 1 calc R D 4
C48 C 0.1653(11) 0.5127(6) 0.5176(5) 0.053(4) Uani 1 1 d . D 4
C49 C 0.2353(11) 0.5300(7) 0.4937(5) 0.065(5) Uani 1 1 d . D 4
H49A H 0.282 0.5404 0.5156 0.098 Uiso 1 1 calc R D 4
H49B H 0.217 0.5586 0.4743 0.098 Uiso 1 1 calc R D 4
H49C H 0.2533 0.5025 0.4753 0.098 Uiso 1 1 calc R D 4
C50 C -0.1222(10) 0.6655(8) 0.5654(7) 0.089(7) Uani 1 1 d . D 4
H50A H -0.1591 0.6776 0.5393 0.133 Uiso 1 1 calc R D 4
H50B H -0.1217 0.69 0.5898 0.133 Uiso 1 1 calc R D 4
H50C H -0.1427 0.6331 0.5752 0.133 Uiso 1 1 calc R D 4
C51 C -0.0357(10) 0.6592(7) 0.5529(7) 0.070(5) Uani 1 1 d . D 4
C52 C 0.0095(10) 0.6905(6) 0.5300(7) 0.066(5) Uani 1 1 d . D 4
H52 H -0.0089 0.7217 0.517 0.079 Uiso 1 1 calc R D 4
C53 C 0.0866(10) 0.6693(5) 0.5289(6) 0.056(4) Uani 1 1 d . D 4
C54 C 0.1612(10) 0.6864(7) 0.5074(6) 0.067(5) Uani 1 1 d . D 4
H54A H 0.2052 0.6972 0.5306 0.1 Uiso 1 1 calc R D 4
H54B H 0.1452 0.7146 0.4871 0.1 Uiso 1 1 calc R D 4
H54C H 0.1818 0.6585 0.4902 0.1 Uiso 1 1 calc R D 4
C55 C 0.1529(9) 0.5917(5) 0.5626(4) 0.036(3) Uani 1 1 d . D 4
H55 H 0.1993 0.6022 0.5452 0.043 Uiso 1 1 calc R D 4
C56 C 0.1890(8) 0.5922(6) 0.6119(5) 0.036(3) Uani 1 1 d . D 4
N13 N 0.0656(8) 0.5172(4) 0.5642(4) 0.044(3) Uani 1 1 d . D 4
N14 N 0.1280(8) 0.5421(4) 0.5467(4) 0.042(3) Uani 1 1 d . D 4
N15 N 0.0109(7) 0.6196(5) 0.5690(4) 0.047(3) Uani 1 1 d . D 4
N16 N 0.0866(7) 0.6278(4) 0.5522(4) 0.042(3) Uani 1 1 d . D 4
O7 O 0.2159(6) 0.5505(3) 0.6291(3) 0.039(2) Uani 1 1 d . D 4
O8 O 0.1965(6) 0.6346(3) 0.6294(3) 0.041(2) Uani 1 1 d . D 4
Pt5 Pt 0.40189(3) 0.773131(18) 0.563223(18) 0.03425(14) Uani 1 1 d . E 5
C57 C 0.4315(10) 0.8045(5) 0.6242(5) 0.047(4) Uani 1 1 d . E 5
H57A H 0.4439 0.8403 0.6207 0.07 Uiso 1 1 calc R E 5
H57B H 0.4807 0.7875 0.6397 0.07 Uiso 1 1 calc R E 5
H57C H 0.3844 0.8009 0.6419 0.07 Uiso 1 1 calc R E 5
C58 C 0.2890(8) 0.8058(5) 0.5630(5) 0.046(4) Uani 1 1 d . E 5
H58A H 0.2765 0.8103 0.5939 0.068 Uiso 1 1 calc R E 5
H58B H 0.2463 0.7843 0.5468 0.068 Uiso 1 1 calc R E 5
H58C H 0.2893 0.8386 0.5481 0.068 Uiso 1 1 calc R E 5
C59 C 0.2760(10) 0.7896(6) 0.4533(6) 0.063(5) Uani 1 1 d . E 5
H59A H 0.2267 0.7912 0.4696 0.095 Uiso 1 1 calc R E 5
H59B H 0.2585 0.7917 0.421 0.095 Uiso 1 1 calc R E 5
H59C H 0.3134 0.8177 0.4626 0.095 Uiso 1 1 calc R E 5
C60 C 0.3201(10) 0.7418(6) 0.4636(5) 0.047(4) Uani 1 1 d . E 5
C61 C 0.3238(10) 0.7002(7) 0.4363(5) 0.058(4) Uani 1 1 d . E 5
H61 H 0.2961 0.6968 0.4067 0.069 Uiso 1 1 calc R E 5
C62 C 0.3742(10) 0.6643(6) 0.4589(5) 0.048(4) Uani 1 1 d . E 5
C63 C 0.3944(10) 0.6127(6) 0.4470(5) 0.055(4) Uani 1 1 d . E 5
H63A H 0.3563 0.6019 0.4209 0.082 Uiso 1 1 calc R E 5
H63B H 0.3883 0.5903 0.4724 0.082 Uiso 1 1 calc R E 5
H63C H 0.4521 0.6113 0.4397 0.082 Uiso 1 1 calc R E 5
C64 C 0.6199(10) 0.8104(5) 0.5854(6) 0.060(5) Uani 1 1 d . E 5
H64A H 0.6757 0.8186 0.5777 0.089 Uiso 1 1 calc R E 5
H64B H 0.6189 0.8139 0.6179 0.089 Uiso 1 1 calc R E 5
H64C H 0.5789 0.8334 0.5697 0.089 Uiso 1 1 calc R E 5
C65 C 0.5986(10) 0.7573(5) 0.5717(5) 0.042(4) Uani 1 1 d . E 5
C66 C 0.6554(9) 0.7195(5) 0.5624(5) 0.044(4) Uani 1 1 d . E 5
H66 H 0.7146 0.7221 0.5656 0.053 Uiso 1 1 calc R E 5
C67 C 0.6090(8) 0.6784(5) 0.5481(5) 0.038(3) Uani 1 1 d . E 5
C68 C 0.6337(9) 0.6280(5) 0.5346(5) 0.048(4) Uani 1 1 d . E 5
H68A H 0.6097 0.6027 0.5531 0.072 Uiso 1 1 calc R E 5
H68B H 0.6947 0.6253 0.5387 0.072 Uiso 1 1 calc R E 5
H68C H 0.6132 0.6224 0.5029 0.072 Uiso 1 1 calc R E 5
C69 C 0.4533(9) 0.6631(5) 0.5361(5) 0.039(3) Uani 1 1 d . E 5
H69 H 0.4721 0.63 0.5252 0.046 Uiso 1 1 calc R E 5
C70 C 0.4032(9) 0.6518(4) 0.5768(5) 0.032(3) Uani 1 1 d . E 5
N17 N 0.3686(7) 0.7328(4) 0.5020(4) 0.040(3) Uani 1 1 d . E 5
N18 N 0.4021(7) 0.6859(4) 0.4992(3) 0.034(3) Uani 1 1 d . E 5
N19 N 0.5231(7) 0.7411(4) 0.5626(3) 0.031(3) Uani 1 1 d . E 5
N20 N 0.5283(7) 0.6930(4) 0.5482(3) 0.032(3) Uani 1 1 d . E 5
O9 O 0.4408(6) 0.6571(3) 0.6147(3) 0.038(2) Uani 1 1 d . E 5
O10 O 0.3322(6) 0.6350(4) 0.5660(3) 0.047(3) Uani 1 1 d . E 5
Pt6 Pt 0.17083(4) 0.73957(2) 0.72117(2) 0.04433(16) Uani 1 1 d . F 6
C71 C 0.0799(11) 0.7205(6) 0.6759(6) 0.073(5) Uani 1 1 d U F 6
H71A H 0.0446 0.7499 0.6678 0.109 Uiso 1 1 calc R F 6
H71B H 0.0463 0.6941 0.688 0.109 Uiso 1 1 calc R F 6
H71C H 0.1029 0.7079 0.6492 0.109 Uiso 1 1 calc R F 6
C72 C 0.1998(12) 0.7915(6) 0.6759(6) 0.070(5) Uani 1 1 d . F 6
H72A H 0.1813 0.7795 0.6454 0.105 Uiso 1 1 calc R F 6
H72B H 0.2604 0.7967 0.6791 0.105 Uiso 1 1 calc R F 6
H72C H 0.1718 0.8233 0.6811 0.105 Uiso 1 1 calc R F 6
C73 C -0.0154(10) 0.6987(6) 0.7681(6) 0.062(5) Uani 1 1 d . F 6
H73A H -0.0069 0.7306 0.7529 0.094 Uiso 1 1 calc R F 6
H73B H -0.0496 0.7046 0.7926 0.094 Uiso 1 1 calc R F 6
H73C H -0.044 0.6749 0.7466 0.094 Uiso 1 1 calc R F 6
C74 C 0.0665(9) 0.6777(5) 0.7866(6) 0.048(4) Uani 1 1 d . F 6
C75 C 0.0824(10) 0.6481(5) 0.8240(6) 0.057(5) Uani 1 1 d . F 6
H75 H 0.0424 0.6368 0.8427 0.069 Uiso 1 1 calc R F 6
C76 C 0.1648(10) 0.6379(5) 0.8297(5) 0.047(4) Uani 1 1 d . F 6
C77 C 0.2167(10) 0.6055(5) 0.8640(5) 0.053(4) Uani 1 1 d . F 6
H77A H 0.276 0.6136 0.8639 0.079 Uiso 1 1 calc R F 6
H77B H 0.2075 0.5699 0.8565 0.079 Uiso 1 1 calc R F 6
H77C H 0.2001 0.612 0.8939 0.079 Uiso 1 1 calc R F 6
C78 C 0.2869(12) 0.8521(6) 0.7653(6) 0.073(6) Uani 1 1 d . F 6
H78A H 0.2366 0.8493 0.7437 0.109 Uiso 1 1 calc R F 6
H78B H 0.3336 0.8639 0.7498 0.109 Uiso 1 1 calc R F 6
H78C H 0.2768 0.876 0.789 0.109 Uiso 1 1 calc R F 6
C79 C 0.3073(10) 0.8027(5) 0.7852(6) 0.045(4) Uani 1 1 d . F 6
C80 C 0.3648(10) 0.7929(5) 0.8223(6) 0.054(4) Uani 1 1 d . F 6
H80 H 0.3979 0.8173 0.8392 0.064 Uiso 1 1 calc R F 6
C81 C 0.3661(9) 0.7425(5) 0.8303(5) 0.038(3) Uani 1 1 d . F 6
C82 C 0.4110(10) 0.7103(6) 0.8649(5) 0.059(5) Uani 1 1 d . F 6
H82A H 0.4505 0.6889 0.8511 0.089 Uiso 1 1 calc R F 6
H82B H 0.371 0.6891 0.8785 0.089 Uiso 1 1 calc R F 6
H82C H 0.4415 0.7314 0.8881 0.089 Uiso 1 1 calc R F 6
C83 C 0.2844(8) 0.6712(4) 0.7903(4) 0.028(3) Uani 1 1 d . F 6
H83 H 0.3169 0.6521 0.8152 0.033 Uiso 1 1 calc R F 6
C84 C 0.3135(8) 0.6486(4) 0.7460(4) 0.029(3) Uani 1 1 d . F 6
N21 N 0.1973(6) 0.6631(4) 0.7968(4) 0.032(3) Uani 1 1 d . F 6
N22 N 0.1370(7) 0.6873(4) 0.7699(4) 0.035(3) Uani 1 1 d . F 6
N23 N 0.3082(7) 0.7232(4) 0.7983(4) 0.037(3) Uani 1 1 d . F 6
N24 N 0.2709(7) 0.7589(4) 0.7695(4) 0.041(3) Uani 1 1 d . F 6
O11 O 0.3714(6) 0.6698(3) 0.7308(3) 0.041(2) Uani 1 1 d . F 6
O12 O 0.2792(5) 0.6081(3) 0.7346(3) 0.031(2) Uani 1 1 d . F 6
O13 O 0.5937(10) 0.6535(5) 0.7079(5) 0.101(3) Uani 1 1 d DU G 7
C85 C 0.5805(15) 0.7035(7) 0.6974(8) 0.101(3) Uani 1 1 d D G 7
H85A H 0.5501 0.7082 0.6671 0.121 Uiso 1 1 calc R G 7
H85B H 0.5511 0.7213 0.7199 0.121 Uiso 1 1 calc R G 7
C86 C 0.6617(15) 0.7168(7) 0.6993(8) 0.101(3) Uani 1 1 d D G 7
H86A H 0.6807 0.7274 0.7305 0.121 Uiso 1 1 calc R G 7
H86B H 0.6654 0.7467 0.6799 0.121 Uiso 1 1 calc R G 7
C87 C 0.7176(14) 0.6805(7) 0.6868(8) 0.101(3) Uani 1 1 d D G 7
H87A H 0.7629 0.6732 0.7111 0.121 Uiso 1 1 calc R G 7
H87B H 0.7416 0.6897 0.659 0.121 Uiso 1 1 calc R G 7
C88 C 0.6459(14) 0.6320(7) 0.6786(7) 0.101(3) Uani 1 1 d D G 7
H88A H 0.6193 0.6296 0.6472 0.121 Uiso 1 1 calc R G 7
H88B H 0.6691 0.599 0.6891 0.121 Uiso 1 1 calc R G 7
O14 O 0.1703(15) 0.3657(7) 0.6523(8) 0.162(5) Uani 1 1 d U H 8
C89 C 0.185(2) 0.3477(10) 0.6971(12) 0.162(5) Uani 1 1 d . H 8
H89A H 0.2396 0.3622 0.7097 0.194 Uiso 1 1 calc R H 8
H89B H 0.1424 0.3636 0.7136 0.194 Uiso 1 1 calc R H 8
C90 C 0.188(2) 0.2996(10) 0.7090(12) 0.162(5) Uani 1 1 d . H 8
H90A H 0.1406 0.2896 0.7256 0.194 Uiso 1 1 calc R H 8
H90B H 0.2416 0.2896 0.7258 0.194 Uiso 1 1 calc R H 8
C91 C 0.179(2) 0.2840(10) 0.6661(11) 0.162(5) Uani 1 1 d . H 8
H91A H 0.124 0.2671 0.66 0.194 Uiso 1 1 calc R H 8
H91B H 0.2224 0.2584 0.6628 0.194 Uiso 1 1 calc R H 8
C92 C 0.184(2) 0.3242(10) 0.6305(11) 0.162(5) Uani 1 1 d . H 8
H92A H 0.2404 0.3248 0.6199 0.194 Uiso 1 1 calc R H 8
H92B H 0.1416 0.319 0.6044 0.194 Uiso 1 1 calc R H 8
O15 O 0.1745(10) 0.8345(5) 0.8545(5) 0.102(5) Uani 1 1 d U I 9
C93 C 0.1285(16) 0.8594(9) 0.8858(8) 0.108(8) Uani 1 1 d U I 9
H93A H 0.1103 0.893 0.8742 0.13 Uiso 1 1 calc R I 9
H93B H 0.1641 0.864 0.9147 0.13 Uiso 1 1 calc R I 9
C94 C 0.0526(17) 0.8272(9) 0.8927(9) 0.117(8) Uani 1 1 d U I 9
H94A H 0.0396 0.8286 0.9242 0.14 Uiso 1 1 calc R I 9
H94B H 0.0027 0.8373 0.8723 0.14 Uiso 1 1 calc R I 9
C95 C 0.0835(15) 0.7759(10) 0.8810(9) 0.114(8) Uani 1 1 d U I 9
H95A H 0.1159 0.76 0.9073 0.137 Uiso 1 1 calc R I 9
H95B H 0.0363 0.7536 0.8699 0.137 Uiso 1 1 calc R I 9
C96 C 0.1379(16) 0.7864(9) 0.8447(8) 0.105(7) Uani 1 1 d U I 9
H96A H 0.1818 0.7604 0.8446 0.126 Uiso 1 1 calc R I 9
H96B H 0.1043 0.7867 0.8149 0.126 Uiso 1 1 calc R I 9
O16 O 0.812(2) 0.6848(14) 1.0203(12) 0.148(9) Uani 0.5 1 d PDU J 10
C97 C 0.822(4) 0.7036(15) 0.9798(16) 0.148(9) Uani 0.5 1 d PDU J 10
H97D H 0.7746 0.7251 0.9681 0.178 Uiso 0.5 1 calc PR J 10
H97E H 0.8746 0.7234 0.9808 0.178 Uiso 0.5 1 calc PR J 10
C98 C 0.826(4) 0.6623(19) 0.9553(13) 0.148(9) Uani 0.5 1 d PDU J 10
H98F H 0.8797 0.6633 0.9421 0.178 Uiso 0.5 1 calc PR J 10
H98G H 0.781 0.6646 0.9301 0.178 Uiso 0.5 1 calc PR J 10
C99 C 0.820(4) 0.6154(16) 0.9746(16) 0.148(9) Uani 0.5 1 d PDU J 10
H99H H 0.8733 0.5963 0.9755 0.178 Uiso 0.5 1 calc PR J 10
H99I H 0.774 0.5953 0.9591 0.178 Uiso 0.5 1 calc PR J 10
C100 C 0.800(4) 0.6340(17) 1.0265(14) 0.148(9) Uani 0.5 1 d PDU J 10
H10J H 0.7428 0.626 1.0324 0.178 Uiso 0.5 1 calc PR J 10
H10K H 0.8409 0.6199 1.0506 0.178 Uiso 0.5 1 calc PR J 10
O17 O 0.067(3) 0.8834(16) 0.5200(12) 0.184(18) Uani 0.5 1 d PDU K 11
C111 C 0.054(3) 0.8337(15) 0.5228(13) 0.108(15) Uani 0.5 1 d PDU K 11
H11L H 0.0043 0.8229 0.5023 0.129 Uiso 0.5 1 calc PR K 11
H11M H 0.1031 0.8139 0.5164 0.129 Uiso 0.5 1 calc PR K 11
C112 C 0.040(4) 0.8300(15) 0.5659(16) 0.17(3) Uani 0.5 1 d PDU K 11
H12N H 0.0798 0.8046 0.58 0.208 Uiso 0.5 1 calc PR K 11
H12O H -0.0166 0.816 0.5664 0.208 Uiso 0.5 1 calc PR K 11
C113 C 0.046(2) 0.8718(14) 0.5936(10) 0.082(11) Uani 0.5 1 d PDU K 11
H13P H 0.0853 0.8664 0.6211 0.098 Uiso 0.5 1 calc PR K 11
H13Q H -0.0089 0.8826 0.6017 0.098 Uiso 0.5 1 calc PR K 11
C114 C 0.085(3) 0.9130(14) 0.5572(15) 0.128(18) Uani 0.5 1 d PDU K 11
H14R H 0.0548 0.9455 0.5549 0.153 Uiso 0.5 1 calc PR K 11
H14S H 0.1459 0.919 0.5646 0.153 Uiso 0.5 1 calc PR K 11
K1 K 0.37003(18) 0.58296(10) 0.65810(9) 0.0338(7) Uani 1 1 d . L 12
K2 K 0.30259(17) 0.52088(10) 0.78108(10) 0.0324(7) Uani 1 1 d . L 12
K3 K 0.12331(19) 0.60040(11) 0.70018(10) 0.0401(7) Uani 1 1 d . L 12
K4 K 0.3076(2) 0.70870(10) 0.64488(10) 0.0418(8) Uani 1 1 d . L 12
K5 K 0.2274(3) 0.46147(12) 0.65873(12) 0.0582(10) Uani 1 1 d . L 12
K6 K 0.5133(2) 0.61174(12) 0.76997(10) 0.0442(8) Uani 1 1 d . L 12

loop_
_atom_site_aniso_label
_atom_site_aniso_U_11
_atom_site_aniso_U_22
_atom_site_aniso_U_33
_atom_site_aniso_U_23
_atom_site_aniso_U_13
_atom_site_aniso_U_12
Pt1 0.0461(3) 0.0215(2) 0.0312(3) -0.0009(2) 0.0141(2) 0.0078(2)
C1 0.070(11) 0.019(6) 0.038(8) -0.003(6) 0.014(8) 0.003(6)
C2 0.051(9) 0.035(7) 0.039(8) 0.003(6) 0.003(7) 0.011(7)
C3 0.050(10) 0.037(9) 0.098(14) -0.016(9) 0.016(10) -0.002(7)
C4 0.023(8) 0.032(8) 0.097(13) 0.019(8) 0.020(8) 0.012(6)
C5 0.052(11) 0.036(9) 0.100(15) 0.025(10) 0.023(10) 0.010(8)
C6 0.034(9) 0.057(10) 0.065(11) 0.033(9) 0.017(8) 0.013(8)
C7 0.085(14) 0.084(13) 0.082(14) 0.049(11) 0.038(12) 0.020(11)
C8 0.061(11) 0.053(9) 0.050(10) 0.005(8) 0.024(8) -0.017(8)
C9 0.076(13) 0.029(8) 0.047(10) -0.008(7) 0.012(9) 0.015(8)
C10 0.045(9) 0.030(7) 0.051(10) -0.005(7) 0.003(8) 0.001(6)
C11 0.065(11) 0.014(6) 0.033(8) -0.005(5) 0.008(8) 0.008(6)
C12 0.063(11) 0.040(8) 0.036(8) -0.001(6) 0.007(7) 0.025(7)
C13 0.061(10) 0.048(9) 0.025(8) 0.016(6) 0.010(7) 0.025(8)
C14 0.068(13) 0.067(12) 0.021(8) -0.008(8) 0.007(8) 0.041(10)
N1 0.047(7) 0.025(6) 0.043(8) 0.008(5) 0.010(6) 0.005(5)
N2 0.048(8) 0.038(7) 0.051(8) 0.014(6) 0.014(6) 0.003(6)
N3 0.047(8) 0.023(5) 0.039(7) 0.004(5) 0.016(6) 0.002(5)
N4 0.044(7) 0.027(5) 0.027(6) -0.001(5) 0.010(6) 0.008(5)
O1 0.078(8) 0.055(7) 0.024(5) -0.014(5) -0.010(5) 0.039(6)
O2 0.064(8) 0.085(8) 0.040(6) 0.006(5) 0.024(6) 0.043(7)
Pt2 0.0389(3) 0.0261(3) 0.0454(3) 0.0058(2) 0.0100(3) -0.0037(2)
C15 0.026(8) 0.061(10) 0.079(12) 0.026(9) 0.025(8) 0.005(7)
C16 0.063(11) 0.027(7) 0.067(11) 0.017(7) -0.002(9) -0.006(7)
C17 0.039(8) 0.035(7) 0.041(8) 0.011(6) 0.003(7) -0.009(6)
C18 0.049(9) 0.026(7) 0.026(7) 0.005(5) 0.002(6) -0.004(6)
C19 0.050(10) 0.020(6) 0.054(9) 0.012(6) 0.014(7) 0.007(6)
C20 0.030(8) 0.048(8) 0.033(8) 0.002(6) 0.003(6) 0.007(6)
C21 0.046(10) 0.049(9) 0.082(13) 0.023(9) 0.012(9) 0.005(8)
C22 0.030(8) 0.058(9) 0.038(8) -0.001(7) 0.009(7) 0.001(7)
C23 0.041(9) 0.048(8) 0.026(7) -0.002(6) 0.004(7) 0.019(7)
C24 0.077(12) 0.035(8) 0.040(9) -0.005(7) 0.010(9) 0.009(8)
C25 0.059(10) 0.036(8) 0.029(8) -0.008(6) -0.007(7) 0.000(7)
C26 0.115(15) 0.025(7) 0.040(9) -0.007(7) -0.010(9) -0.005(8)
C27 0.034(8) 0.024(6) 0.032(7) 0.002(5) 0.017(6) -0.004(5)
C28 0.044(8) 0.012(6) 0.039(8) 0.007(5) 0.018(7) 0.009(5)
N5 0.032(6) 0.026(5) 0.039(7) -0.006(5) 0.002(5) 0.000(5)
N6 0.033(6) 0.024(5) 0.032(6) 0.005(4) 0.005(5) -0.005(5)
N7 0.052(7) 0.024(5) 0.016(5) -0.002(4) 0.005(5) 0.001(5)
N8 0.036(7) 0.031(6) 0.031(6) 0.000(5) 0.011(5) 0.002(5)
O3 0.045(6) 0.024(4) 0.032(5) 0.000(4) 0.005(4) -0.001(4)
O4 0.054(6) 0.028(5) 0.027(5) 0.003(4) 0.007(4) 0.002(4)
Pt3 0.0412(4) 0.0458(3) 0.0766(5) 0.0199(3) 0.0092(3) -0.0112(3)
C29 0.053(12) 0.078(13) 0.141(19) 0.076(13) -0.047(12) -0.028(10)
C30 0.056(11) 0.060(11) 0.081(13) 0.019(9) -0.005(10) -0.013(9)
C31 0.058(13) 0.075(13) 0.15(2) 0.021(13) -0.036(13) -0.040(11)
C32 0.039(10) 0.072(12) 0.098(15) 0.014(11) 0.015(10) 0.003(9)
C33 0.040(10) 0.046(10) 0.125(17) 0.022(10) -0.024(10) -0.026(8)
C34 0.060(12) 0.029(8) 0.122(16) 0.020(9) 0.015(11) -0.004(8)
C35 0.056(12) 0.057(11) 0.141(19) 0.038(12) -0.012(12) -0.012(9)
C36 0.063(13) 0.067(12) 0.17(2) 0.039(14) 0.052(14) 0.021(10)
C37 0.052(12) 0.046(10) 0.102(16) -0.007(10) 0.040(12) -0.010(8)
C38 0.086(16) 0.047(11) 0.14(2) 0.001(13) 0.060(16) -0.007(11)
C39 0.052(12) 0.060(11) 0.107(18) 0.005(12) 0.036(12) -0.015(10)
C40 0.108(19) 0.095(16) 0.075(15) -0.002(12) 0.015(14) -0.015(13)
C41 0.030(9) 0.044(9) 0.090(13) 0.027(9) 0.018(9) -0.001(7)
C42 0.033(9) 0.048(10) 0.072(12) 0.012(9) 0.003(8) -0.012(7)
N9 0.033(8) 0.043(7) 0.107(12) 0.017(7) 0.016(8) -0.011(6)
N10 0.014(6) 0.050(8) 0.088(10) 0.010(7) 0.001(6) -0.004(5)
N11 0.027(8) 0.067(9) 0.095(12) 0.025(9) 0.028(8) -0.002(7)
N12 0.051(9) 0.047(8) 0.078(11) 0.010(8) 0.007(8) -0.012(7)
O5 0.045(7) 0.052(6) 0.067(8) 0.007(6) 0.010(6) -0.005(5)
O6 0.038(6) 0.043(6) 0.085(8) 0.021(6) 0.017(6) 0.001(5)
Pt4 0.0442(4) 0.0738(4) 0.0456(4) -0.0067(3) 0.0055(3) -0.0228(3)
C43 0.072(14) 0.119(17) 0.092(15) -0.029(13) 0.042(12) -0.029(12)
C44 0.076(14) 0.130(18) 0.055(12) 0.026(11) -0.011(10) -0.059(13)
C45 0.081(14) 0.069(12) 0.076(13) 0.003(10) -0.041(11) -0.011(11)
C46 0.083(14) 0.045(10) 0.043(10) 0.010(8) -0.043(10) -0.003(9)
C47 0.106(16) 0.056(11) 0.043(10) -0.016(8) -0.020(11) 0.036(11)
C48 0.071(12) 0.049(10) 0.033(9) -0.007(7) -0.021(8) 0.014(9)
C49 0.082(13) 0.080(12) 0.036(9) 0.016(8) 0.011(9) 0.031(10)
C50 0.022(9) 0.121(17) 0.125(18) 0.032(14) 0.016(10) 0.024(10)
C51 0.037(10) 0.062(11) 0.106(16) -0.023(11) -0.007(10) 0.012(9)
C52 0.036(10) 0.052(10) 0.109(15) 0.015(10) 0.005(10) 0.018(8)
C53 0.050(11) 0.031(8) 0.085(13) 0.010(8) -0.002(9) -0.001(7)
C54 0.048(11) 0.080(12) 0.070(12) 0.028(10) 0.000(9) -0.006(9)
C55 0.045(9) 0.033(7) 0.029(8) -0.002(6) 0.001(6) -0.005(6)
C56 0.014(7) 0.058(10) 0.038(8) -0.008(7) 0.009(6) 0.003(6)
N13 0.056(8) 0.041(7) 0.029(7) -0.002(5) -0.015(6) 0.003(6)
N14 0.053(8) 0.041(7) 0.033(7) 0.003(5) 0.007(6) -0.006(6)
N15 0.021(6) 0.059(8) 0.060(8) -0.026(6) -0.001(6) -0.002(6)
N16 0.030(7) 0.046(7) 0.050(8) -0.012(6) 0.006(6) 0.006(5)
O7 0.041(6) 0.044(6) 0.031(5) -0.004(4) 0.001(4) -0.002(5)
O8 0.049(6) 0.043(6) 0.033(5) -0.015(4) 0.009(5) 0.003(5)
Pt5 0.0433(3) 0.0243(3) 0.0371(3) 0.0055(2) 0.0125(3) 0.0020(2)
C57 0.055(10) 0.040(8) 0.047(9) -0.006(7) 0.017(8) 0.003(7)
C58 0.032(8) 0.040(8) 0.067(11) 0.015(7) 0.012(7) 0.011(6)
C59 0.051(11) 0.073(12) 0.064(11) 0.030(9) -0.003(9) 0.018(9)
C60 0.053(10) 0.052(9) 0.037(9) 0.005(7) 0.005(8) -0.008(8)
C61 0.042(10) 0.090(13) 0.040(10) 0.011(9) -0.002(8) -0.012(9)
C62 0.056(10) 0.051(9) 0.041(9) -0.018(8) 0.021(8) -0.019(8)
C63 0.055(10) 0.065(10) 0.049(10) -0.019(8) 0.024(8) -0.004(8)
C64 0.052(11) 0.040(9) 0.087(13) -0.009(8) 0.009(9) -0.003(7)
C65 0.048(10) 0.038(8) 0.041(9) -0.003(6) 0.008(7) -0.001(7)
C66 0.029(8) 0.046(8) 0.058(10) 0.009(7) 0.007(7) 0.002(7)
C67 0.022(7) 0.045(8) 0.047(9) 0.009(7) 0.010(7) 0.006(6)
C68 0.046(9) 0.038(8) 0.061(10) 0.000(7) 0.011(8) 0.001(7)
C69 0.043(9) 0.025(7) 0.049(9) -0.010(6) 0.010(7) -0.007(6)
C70 0.029(8) 0.023(7) 0.048(10) 0.009(6) 0.012(7) 0.007(6)
N17 0.040(7) 0.040(7) 0.042(7) 0.008(5) 0.014(6) 0.002(5)
N18 0.039(7) 0.040(6) 0.026(6) 0.001(5) 0.015(5) -0.005(5)
N19 0.032(7) 0.035(6) 0.030(6) 0.002(5) 0.017(5) 0.003(5)
N20 0.043(7) 0.021(5) 0.034(6) 0.001(5) 0.011(5) -0.002(5)
O9 0.043(6) 0.025(5) 0.049(6) 0.005(4) 0.019(5) -0.003(4)
O10 0.036(6) 0.048(6) 0.059(7) 0.020(5) 0.012(5) 0.001(5)
Pt6 0.0507(4) 0.0409(3) 0.0426(3) -0.0012(3) 0.0109(3) 0.0201(3)
C71 0.070(11) 0.053(9) 0.100(12) 0.002(9) 0.035(10) 0.029(8)
C72 0.088(14) 0.071(11) 0.054(11) 0.032(9) 0.019(10) 0.044(10)
C73 0.050(11) 0.051(10) 0.085(13) -0.019(9) 0.007(9) -0.001(8)
C74 0.033(9) 0.034(8) 0.081(12) -0.005(8) 0.027(8) 0.004(6)
C75 0.060(11) 0.026(7) 0.093(13) -0.002(8) 0.040(10) -0.002(7)
C76 0.054(10) 0.027(7) 0.066(11) -0.011(7) 0.036(9) 0.002(7)
C77 0.077(12) 0.035(8) 0.053(10) 0.007(7) 0.036(9) 0.008(8)
C78 0.087(14) 0.042(9) 0.097(14) 0.023(9) 0.047(12) 0.014(9)
C79 0.046(10) 0.019(7) 0.075(11) 0.003(7) 0.025(9) 0.001(6)
C80 0.040(10) 0.032(8) 0.090(13) -0.022(8) 0.016(9) -0.004(7)
C81 0.042(9) 0.029(7) 0.045(9) -0.020(6) 0.009(7) -0.016(6)
C82 0.065(11) 0.058(10) 0.049(10) -0.032(8) -0.020(8) 0.028(9)
C83 0.027(7) 0.020(6) 0.036(8) -0.005(5) 0.004(6) -0.004(5)
C84 0.032(8) 0.026(7) 0.030(7) -0.002(6) 0.006(6) 0.000(6)
N21 0.027(6) 0.030(6) 0.040(7) -0.005(5) 0.013(5) 0.005(5)
N22 0.037(7) 0.025(5) 0.045(7) -0.004(5) 0.012(6) -0.001(5)
N23 0.044(7) 0.024(6) 0.044(7) 0.003(5) 0.016(6) 0.000(5)
N24 0.052(8) 0.022(6) 0.051(7) 0.003(5) 0.023(6) 0.000(5)
O11 0.055(6) 0.023(4) 0.048(6) 0.000(4) 0.023(5) -0.002(4)
O12 0.033(5) 0.029(5) 0.031(5) -0.006(4) 0.004(4) -0.001(4)
O13 0.134(8) 0.074(5) 0.102(6) 0.011(5) 0.046(6) 0.014(5)
C85 0.134(8) 0.074(5) 0.102(6) 0.011(5) 0.046(6) 0.014(5)
C86 0.134(8) 0.074(5) 0.102(6) 0.011(5) 0.046(6) 0.014(5)
C87 0.134(8) 0.074(5) 0.102(6) 0.011(5) 0.046(6) 0.014(5)
C88 0.134(8) 0.074(5) 0.102(6) 0.011(5) 0.046(6) 0.014(5)
O14 0.213(11) 0.089(8) 0.190(12) -0.019(8) 0.047(11) -0.042(8)
C89 0.213(11) 0.089(8) 0.190(12) -0.019(8) 0.047(11) -0.042(8)
C90 0.213(11) 0.089(8) 0.190(12) -0.019(8) 0.047(11) -0.042(8)
C91 0.213(11) 0.089(8) 0.190(12) -0.019(8) 0.047(11) -0.042(8)
C92 0.213(11) 0.089(8) 0.190(12) -0.019(8) 0.047(11) -0.042(8)
O15 0.109(11) 0.078(9) 0.117(11) -0.014(8) 0.002(9) 0.020(8)
C93 0.124(15) 0.089(13) 0.112(14) -0.012(12) 0.021(13) 0.027(12)
C94 0.118(15) 0.112(15) 0.123(15) -0.010(13) 0.028(13) -0.003(13)
C95 0.089(14) 0.123(15) 0.130(16) -0.003(13) 0.015(13) 0.009(12)
C96 0.131(16) 0.085(13) 0.097(14) -0.015(11) 0.001(13) -0.008(12)
O16 0.140(11) 0.152(11) 0.152(11) 0.003(8) 0.014(8) 0.002(8)
C97 0.140(11) 0.152(11) 0.152(11) 0.003(8) 0.014(8) 0.002(8)
C98 0.140(11) 0.152(11) 0.152(11) 0.003(8) 0.014(8) 0.002(8)
C99 0.140(11) 0.152(11) 0.152(11) 0.003(8) 0.014(8) 0.002(8)
C100 0.140(11) 0.152(11) 0.152(11) 0.003(8) 0.014(8) 0.002(8)
O17 0.17(2) 0.19(2) 0.19(2) 0.010(14) 0.018(14) -0.001(14)
C111 0.10(2) 0.09(2) 0.13(2) 0.006(17) -0.017(17) -0.003(17)
C112 0.17(3) 0.17(3) 0.18(3) 0.007(19) 0.016(19) 0.002(19)
C113 0.081(18) 0.097(18) 0.061(17) 0.021(15) -0.019(14) 0.040(15)
C114 0.12(2) 0.14(2) 0.13(2) -0.005(18) 0.028(18) 0.009(18)
K1 0.0387(18) 0.0280(14) 0.0348(17) 0.0055(12) 0.0040(14) -0.0009(12)
K2 0.0299(16) 0.0293(14) 0.0398(17) -0.0012(12) 0.0117(13) -0.0026(12)
K3 0.0359(18) 0.0456(17) 0.0400(18) -0.0060(14) 0.0100(14) 0.0006(14)
K4 0.056(2) 0.0270(14) 0.0465(19) -0.0014(13) 0.0254(16) 0.0036(14)
K5 0.087(3) 0.0326(17) 0.057(2) -0.0109(15) 0.019(2) -0.0205(17)
K6 0.048(2) 0.0498(18) 0.0375(18) 0.0077(14) 0.0173(15) 0.0052(15)

loop_
_atom_type_symbol
_atom_type_description
_atom_type_scat_dispersion_real
_atom_type_scat_dispersion_imag
_atom_type_scat_source
C C 0.0033 0.0016 'International Tables Vol C Tables 4.2.6.8 and 6.1.1.4'
H H 0 0 'International Tables Vol C Tables 4.2.6.8 and 6.1.1.4'
N N 0.0061 0.0033 'International Tables Vol C Tables 4.2.6.8 and 6.1.1.4'
O O 0.0106 0.006 'International Tables Vol C Tables 4.2.6.8 and 6.1.1.4'
K K 0.2009 0.2494 'International Tables Vol C Tables 4.2.6.8 and 6.1.1.4'
Pt Pt -1.7033 8.3905 'International Tables Vol C Tables 4.2.6.8 and 6.1.1.4'

loop_
_geom_angle_atom_site_label_1
_geom_angle_atom_site_label_2
_geom_angle_atom_site_label_3
_geom_angle
C2 Pt1 C1 85.9(6)
C2 Pt1 N1 94.5(5)
C1 Pt1 N1 178.9(5)
C2 Pt1 N3 174.9(5)
C1 Pt1 N3 94.6(5)
N1 Pt1 N3 85.0(4)
N1 C4 C5 110.6(16)
N1 C4 C3 121.0(13)
C5 C4 C3 128.3(15)
C6 C5 C4 104.2(14)
C6 C5 H5 127.9
C4 C5 H5 127.9
C5 C6 N2 110.2(14)
C5 C6 C7 130.5(15)
N2 C6 C7 119.3(16)
N3 C9 C10 112.9(14)
N3 C9 C8 122.9(15)
C10 C9 C8 124.2(16)
C11 C10 C9 104.0(14)
C11 C10 H10 128
C9 C10 H10 128
N4 C11 C10 106.5(12)
N4 C11 C12 122.4(13)
C10 C11 C12 131.2(14)
N4 C13 N2 111.9(11)
N4 C13 C14 108.7(12)
N2 C13 C14 114.7(14)
N4 C13 H13 107.1
N2 C13 H13 107.1
C14 C13 H13 107.1
O1 C14 O2 129.2(15)
O1 C14 C13 116.2(17)
O2 C14 C13 113.9(16)
N2 N1 C4 104.8(11)
N2 N1 Pt1 119.6(8)
C4 N1 Pt1 135.6(11)
N1 N2 C6 110.2(13)
N1 N2 C13 117.9(10)
C6 N2 C13 131.9(14)
C9 N3 N4 105.3(12)
C9 N3 Pt1 138.1(10)
N4 N3 Pt1 116.5(8)
C11 N4 N3 111.4(11)
C11 N4 C13 128.6(11)
N3 N4 C13 119.8(11)
C15 Pt2 C16 85.6(6)
C15 Pt2 N7 178.6(5)
C16 Pt2 N7 95.8(5)
C15 Pt2 N5 95.0(5)
C16 Pt2 N5 179.4(6)
N7 Pt2 N5 83.6(4)
Pt2 C15 H15A 109.5
Pt2 C15 H15B 109.5
H15A C15 H15B 109.5
Pt2 C15 H15C 109.5
H15A C15 H15C 109.5
H15B C15 H15C 109.5
Pt2 C16 H16A 109.5
Pt2 C16 H16B 109.5
H16A C16 H16B 109.5
Pt2 C16 H16C 109.5
H16A C16 H16C 109.5
H16B C16 H16C 109.5
C18 C17 H17A 109.5
C18 C17 H17B 109.5
H17A C17 H17B 109.5
C18 C17 H17C 109.5
H17A C17 H17C 109.5
H17B C17 H17C 109.5
C19 C18 N6 106.1(11)
C19 C18 C17 130.6(12)
N6 C18 C17 123.2(12)
C18 C19 C20 106.6(11)
C18 C19 H19 126.7
C20 C19 H19 126.7
N5 C20 C19 109.7(12)
N5 C20 C21 122.3(12)
C19 C20 C21 128.0(12)
C20 C21 H21A 109.5
C20 C21 H21B 109.5
H21A C21 H21B 109.5
C20 C21 H21C 109.5
H21A C21 H21C 109.5
H21B C21 H21C 109.5
C23 C22 H22A 109.5
C23 C22 H22B 109.5
H22A C22 H22B 109.5
C23 C22 H22C 109.5
H22A C22 H22C 109.5
H22B C22 H22C 109.5
N8 C23 C24 105.2(13)
N8 C23 C22 123.3(12)
C24 C23 C22 131.4(13)
C25 C24 C23 108.0(12)
C25 C24 H24 126
C23 C24 H24 126
N7 C25 C24 110.1(12)
N7 C25 C26 122.2(14)
C24 C25 C26 127.7(13)
C25 C26 H26A 109.5
C25 C26 H26B 109.5
H26A C26 H26B 109.5
C25 C26 H26C 109.5
H26A C26 H26C 109.5
H26B C26 H26C 109.5
N8 C27 N6 110.4(10)
N8 C27 C28 116.0(10)
N6 C27 C28 113.1(9)
N8 C27 H27 105.4
N6 C27 H27 105.4
C28 C27 H27 105.4
O4 C28 O3 126.6(13)
O4 C28 C27 116.1(10)
O3 C28 C27 116.9(10)
C20 N5 N6 105.8(10)
C20 N5 Pt2 135.1(9)
N6 N5 Pt2 119.0(7)
N5 N6 C18 111.7(10)
N5 N6 C27 120.3(9)
C18 N6 C27 127.8(10)
C25 N7 N8 104.8(10)
C25 N7 Pt2 136.1(9)
N8 N7 Pt2 119.0(7)
C23 N8 N7 111.9(10)
C23 N8 C27 128.4(11)
N7 N8 C27 119.7(9)
C29 Pt3 C30 85.3(8)
C29 Pt3 N10 93.8(7)
C30 Pt3 N10 179.1(7)
C29 Pt3 N12 173.3(7)
C30 Pt3 N12 96.3(7)
N10 Pt3 N12 84.6(5)
N9 C32 C33 107.4(15)
N9 C32 C31 120.2(15)
C33 C32 C31 132.3(17)
C32 C33 C34 106.0(14)
C32 C33 H33 127
C34 C33 H33 127
N10 C34 C33 110.2(14)
N10 C34 C35 119.7(17)
C33 C34 C35 130.1(15)
N11 C37 C38 103.9(19)
N11 C37 C36 122(2)
C38 C37 C36 133.6(18)
C37 C38 C39 109.8(19)
C37 C38 H38 125.1
C39 C38 H38 125.1
N12 C39 C38 106(2)
N12 C39 C40 122.7(19)
C38 C39 C40 131(2)
N9 C41 N11 111.5(13)
N9 C41 C42 114.2(13)
N11 C41 C42 112.2(13)
N9 C41 H41 106.1
N11 C41 H41 106.1
C42 C41 H41 106.1
O5 C42 O6 129.7(14)
O5 C42 C41 118.3(14)
O6 C42 C41 111.9(15)
N10 N9 C32 110.1(13)
N10 N9 C41 121.3(13)
C32 N9 C41 128.0(15)
C34 N10 N9 106.2(13)
C34 N10 Pt3 136.3(12)
N9 N10 Pt3 116.9(9)
C37 N11 N12 113.7(17)
C37 N11 C41 125.8(17)
N12 N11 C41 120.5(13)
C39 N12 N11 106.6(16)
C39 N12 Pt3 137.3(14)
N11 N12 Pt3 115.8(11)
C43 Pt4 C44 86.2(9)
C43 Pt4 N15 94.7(7)
C44 Pt4 N15 178.8(7)
C43 Pt4 N13 179.6(7)
C44 Pt4 N13 94.2(7)
N15 Pt4 N13 84.9(4)
N13 C46 C47 108.7(16)
N13 C46 C45 123.0(19)
C47 C46 C45 128.4(17)
C48 C47 C46 108.0(15)
C48 C47 H47 126
C46 C47 H47 126
N14 C48 C47 104.5(16)
N14 C48 C49 123.3(15)
C47 C48 C49 132.2(16)
C52 C51 N15 110.7(15)
C52 C51 C50 129.4(17)
N15 C51 C50 119.6(18)
C51 C52 C53 107.7(15)
C51 C52 H52 126.2
C53 C52 H52 126.2
N16 C53 C52 106.2(15)
N16 C53 C54 122.5(14)
C52 C53 C54 131.3(15)
N14 C55 N16 111.4(11)
N14 C55 C56 112.9(11)
N16 C55 C56 113.1(11)
N14 C55 H55 106.3
N16 C55 H55 106.3
C56 C55 H55 106.3
O8 C56 O7 127.2(13)
O8 C56 C55 115.2(13)
O7 C56 C55 117.2(12)
C46 N13 N14 107.1(14)
C46 N13 Pt4 134.5(13)
N14 N13 Pt4 118.2(8)
N13 N14 C48 111.6(12)
N13 N14 C55 120.5(11)
C48 N14 C55 127.6(13)
C51 N15 N16 102.9(13)
C51 N15 Pt4 137.0(12)
N16 N15 Pt4 120.1(9)
C53 N16 N15 112.4(12)
C53 N16 C55 129.1(13)
N15 N16 C55 118.4(12)
C58 Pt5 C57 86.9(6)
C58 Pt5 N19 177.9(5)
C57 Pt5 N19 92.9(5)
C58 Pt5 N17 94.3(6)
C57 Pt5 N17 174.1(5)
N19 Pt5 N17 86.1(4)
N17 C60 C61 107.8(14)
N17 C60 C59 123.7(14)
C61 C60 C59 128.4(15)
C62 C61 C60 109.0(14)
C62 C61 H61 125.5
C60 C61 H61 125.5
N18 C62 C61 105.1(13)
N18 C62 C63 123.4(15)
C61 C62 C63 131.5(15)
N19 C65 C66 109.8(12)
N19 C65 C64 123.6(13)
C66 C65 C64 126.3(14)
C67 C66 C65 106.7(12)
C67 C66 H66 126.7
C65 C66 H66 126.6
N20 C67 C66 105.2(12)
N20 C67 C68 123.4(12)
C66 C67 C68 131.3(13)
N18 C69 N20 110.5(10)
N18 C69 C70 112.2(11)
N20 C69 C70 113.5(11)
N18 C69 H69 106.7
N20 C69 H69 106.7
C70 C69 H69 106.7
O9 C70 O10 128.6(13)
O9 C70 C69 116.9(12)
O10 C70 C69 114.3(13)
C60 N17 N18 107.9(11)
C60 N17 Pt5 135.5(10)
N18 N17 Pt5 116.6(8)
N17 N18 C62 110.2(12)
N17 N18 C69 122.3(10)
C62 N18 C69 127.4(12)
C65 N19 N20 106.9(10)
C65 N19 Pt5 135.1(9)
N20 N19 Pt5 118.0(8)
C67 N20 N19 111.3(11)
C67 N20 C69 127.8(11)
N19 N20 C69 120.8(10)
C71 Pt6 C72 85.6(8)
C71 Pt6 N24 178.7(5)
C72 Pt6 N24 94.5(6)
C71 Pt6 N22 94.4(6)
C72 Pt6 N22 177.6(5)
N24 Pt6 N22 85.6(4)
N22 C74 C75 109.5(14)
N22 C74 C73 123.7(15)
C75 C74 C73 126.7(14)
C76 C75 C74 107.9(14)
C76 C75 H75 126
C74 C75 H75 126
C75 C76 N21 105.5(14)
C75 C76 C77 131.2(14)
N21 C76 C77 123.3(13)
N24 C79 C80 109.7(12)
N24 C79 C78 123.9(16)
C80 C79 C78 126.4(15)
C81 C80 C79 108.9(13)
C81 C80 H80 125.6
C79 C80 H80 125.6
C80 C81 N23 104.5(14)
C80 C81 C82 134.1(14)
N23 C81 C82 121.3(12)
N23 C83 N21 111.1(9)
N23 C83 C84 113.9(10)
N21 C83 C84 116.2(10)
N23 C83 H83 104.8
N21 C83 H83 104.8
C84 C83 H83 104.8
O11 C84 O12 129.2(11)
O11 C84 C83 116.9(11)
O12 C84 C83 113.4(10)
C76 N21 N22 111.1(11)
C76 N21 C83 129.2(12)
N22 N21 C83 119.3(10)
C74 N22 N21 105.9(11)
C74 N22 Pt6 133.3(10)
N21 N22 Pt6 119.6(8)
C81 N23 N24 113.5(10)
C81 N23 C83 128.6(11)
N24 N23 C83 117.8(11)
C79 N24 N23 103.4(12)
C79 N24 Pt6 135.4(10)
N23 N24 Pt6 120.6(8)
C85 O13 C88 109.8(15)
C86 C85 O13 96.9(18)
C86 C85 H85A 112.4
O13 C85 H85A 112.4
C86 C85 H85B 112.4
O13 C85 H85B 112.4
H85A C85 H85B 109.9
C85 C86 C87 117(2)
C85 C86 H86A 108
C87 C86 H86A 108
C85 C86 H86B 108
C87 C86 H86B 108
H86A C86 H86B 107.3
C86 C87 C88 96.5(16)
C86 C87 H87A 112.5
C88 C87 H87A 112.5
C86 C87 H87B 112.5
C88 C87 H87B 112.5
H87A C87 H87B 110
O13 C88 C87 92.6(14)
O13 C88 H88A 113.2
C87 C88 H88A 113.2
O13 C88 H88B 113.2
C87 C88 H88B 113.2
H88A C88 H88B 110.5
C92 O14 C89 100(2)
C90 C89 O14 125(3)
O14 C89 C91 81(2)
C90 C89 H89A 106
O14 C89 H89A 106
C91 C89 H89A 121.5
C90 C89 H89B 106
O14 C89 H89B 106
C91 C89 H89B 127.8
H89A C89 H89B 106.3
C89 C90 C91 93(3)
C89 C90 H90A 113.2
C91 C90 H90A 113.2
C89 C90 H90B 113.2
C91 C90 H90B 113.2
H90A C90 H90B 110.5
C90 C91 C92 116(3)
C92 C91 C89 73.6(19)
C90 C91 H91A 108.2
C92 C91 H91A 108.2
C89 C91 H91A 119
C90 C91 H91B 108.2
C92 C91 H91B 108.2
C89 C91 H91B 130.7
H91A C91 H91B 107.3
O14 C92 C91 102(3)
O14 C92 H92A 111.3
C91 C92 H92A 111.3
O14 C92 H92B 111.3
C91 C92 H92B 111.3
H92A C92 H92B 109.2
C96 O15 C93 108.6(19)
O15 C93 C94 108.4(19)
O15 C93 H93A 110
C94 C93 H93A 110
O15 C93 H93B 110
C94 C93 H93B 110
H93A C93 H93B 108.4
C95 C94 C93 101(2)
C95 C94 H94A 111.7
C93 C94 H94A 111.7
C95 C94 H94B 111.7
C93 C94 H94B 111.7
H94A C94 H94B 109.4
C96 C95 C94 104(2)
C96 C95 H95A 111
C94 C95 H95A 111
C96 C95 H95B 111
C94 C95 H95B 111
H95A C95 H95B 109
O15 C96 C95 106.3(19)
O15 C96 H96A 110.5
C95 C96 H96A 110.5
O15 C96 H96B 110.5
C95 C96 H96B 110.5
H96A C96 H96B 108.7
C97 O16 C100 121(2)
C98 C97 O16 102(2)
C98 C97 H97D 111.3
O16 C97 H97D 111.3
C98 C97 H97E 111.3
O16 C97 H97E 111.3
H97D C97 H97E 109.2
C97 C98 C99 120(3)
C97 C98 H98F 107.2
C99 C98 H98F 107.3
C97 C98 H98G 107.2
C99 C98 H98G 107.2
H98F C98 H98G 106.9
C98 C99 C100 99(2)
C98 C99 H99H 112
C100 C99 H99H 112
C98 C99 H99I 112.1
C100 C99 H99I 112.1
H99H C99 H99I 109.7
O16 C100 C99 97(2)
O16 C100 H10J 112.4
C99 C100 H10J 112.4
O16 C100 H10K 112.4
C99 C100 H10K 112.4
H10J C100 H10K 110
C111 O17 C114 122(3)
C112 C111 O17 100(2)
C112 C111 H11L 111.7
O17 C111 H11L 111.7
C112 C111 H11M 111.7
O17 C111 H11M 111.7
H11L C111 H11M 109.5
C111 C112 C113 121(3)
C111 C112 H12N 107.1
C113 C112 H12N 107.1
C111 C112 H12O 107.1
C113 C112 H12O 107.1
H12N C112 H12O 106.8
C112 C113 C114 98(2)
C112 C113 H13P 112.2
C114 C113 H13P 112.2
C112 C113 H13Q 112.2
C114 C113 H13Q 112.2
H13P C113 H13Q 109.8
O17 C114 C113 95(2)
O17 C114 H14R 112.7
C113 C114 H14R 112.7
O17 C114 H14S 112.7
C113 C114 H14S 112.7
H14R C114 H14S 110.2
K4 K1 K6 92.53(9)
K4 K1 K5 128.22(11)
K6 K1 K5 116.06(10)
K4 K1 K2 111.48(9)
K6 K1 K2 61.49(7)
K5 K1 K2 58.58(7)
K4 K1 K3 70.67(8)
K6 K1 K3 101.53(8)
K5 K1 K3 62.20(8)
K2 K1 K3 57.27(7)
K5 K2 K3 63.35(8)
K5 K2 K6 108.17(9)
K3 K2 K6 100.15(8)
K5 K2 K1 56.66(7)
K3 K2 K1 61.86(7)
K6 K2 K1 54.94(7)
K2 K3 K5 57.37(8)
K2 K3 K1 60.87(7)
K5 K3 K1 54.68(7)
K2 K3 K4 95.45(8)
K5 K3 K4 98.28(8)
K1 K3 K4 46.12(6)
K1 K4 K3 63.20(7)
K1 K5 K2 64.77(7)
K1 K5 K3 63.11(7)
K2 K5 K3 59.28(7)
K1 K6 K2 63.58(8)

loop_
_geom_bond_atom_site_label_1
_geom_bond_atom_site_label_2
_geom_bond_distance
Pt1 C2 2.019(14)
Pt1 C1 2.029(12)
Pt1 N1 2.092(10)
Pt1 N3 2.120(12)
C1 H1A 0.98
C1 H1B 0.98
C1 H1C 0.98
C2 H2A 0.98
C2 H2B 0.98
C2 H2C 0.98
C3 C4 1.50(2)
C3 H3A 0.98
C3 H3B 0.98
C3 H3C 0.98
C4 N1 1.354(17)
C4 C5 1.41(2)
C5 C6 1.32(2)
C5 H5 0.95
C6 N2 1.356(18)
C6 C7 1.56(2)
C7 H7A 0.98
C7 H7B 0.98
C7 H7C 0.98
C8 C9 1.53(2)
C8 H8A 0.98
C8 H8B 0.98
C8 H8C 0.98
C9 N3 1.282(19)
C9 C10 1.41(2)
C10 C11 1.381(19)
C10 H10 0.95
C11 N4 1.356(17)
C11 C12 1.511(18)
C12 H12A 0.98
C12 H12B 0.98
C12 H12C 0.98
C13 N4 1.430(18)
C13 N2 1.443(19)
C13 C14 1.584(19)
C13 H13 1
C14 O1 1.21(2)
C14 O2 1.26(2)
N1 N2 1.339(15)
N3 N4 1.370(14)
Pt2 C15 2.035(13)
Pt2 C16 2.045(13)
Pt2 N7 2.087(10)
Pt2 N5 2.111(10)
C15 H15A 0.98
C15 H15B 0.98
C15 H15C 0.98
C16 H16A 0.98
C16 H16B 0.98
C16 H16C 0.98
C17 C18 1.498(17)
C17 H17A 0.98
C17 H17B 0.98
C17 H17C 0.98
C18 C19 1.363(19)
C18 N6 1.370(15)
C19 C20 1.418(18)
C19 H19 0.95
C20 N5 1.337(16)
C20 C21 1.479(19)
C21 H21A 0.98
C21 H21B 0.98
C21 H21C 0.98
C22 C23 1.459(19)
C22 H22A 0.98
C22 H22B 0.98
C22 H22C 0.98
C23 N8 1.351(15)
C23 C24 1.390(19)
C24 C25 1.38(2)
C24 H24 0.95
C25 N7 1.346(15)
C25 C26 1.47(2)
C26 H26A 0.98
C26 H26B 0.98
C26 H26C 0.98
C27 N8 1.432(15)
C27 N6 1.456(16)
C27 C28 1.529(18)
C27 H27 1
C28 O4 1.221(14)
C28 O3 1.260(14)
N5 N6 1.356(14)
N7 N8 1.395(14)
Pt3 C29 1.93(2)
Pt3 C30 2.023(16)
Pt3 N10 2.090(12)
Pt3 N12 2.152(15)
C29 H29A 0.98
C29 H29B 0.98
C29 H29C 0.98
C30 H30A 0.98
C30 H30B 0.98
C30 H30C 0.98
C31 C32 1.55(2)
C31 H31A 0.98
C31 H31B 0.98
C31 H31C 0.98
C32 N9 1.36(2)
C32 C33 1.37(2)
C33 C34 1.38(2)
C33 H33 0.95
C34 N10 1.348(18)
C34 C35 1.45(2)
C35 H35A 0.98
C35 H35B 0.98
C35 H35C 0.98
C36 C37 1.52(3)
C36 H36A 0.98
C36 H36B 0.98
C36 H36C 0.98
C37 N11 1.31(2)
C37 C38 1.36(3)
C38 C39 1.39(3)
C38 H38 0.95
C39 N12 1.33(2)
C39 C40 1.44(3)
C40 H40A 0.98
C40 H40B 0.98
C40 H40C 0.98
C41 N9 1.426(18)
C41 N11 1.48(2)
C41 C42 1.579(19)
C41 H41 1
C42 O5 1.201(18)
C42 O6 1.248(18)
N9 N10 1.355(17)
N11 N12 1.345(19)
Pt4 C43 2.023(18)
Pt4 C44 2.081(17)
Pt4 N15 2.100(13)
Pt4 N13 2.148(12)
C43 H43A 0.98
C43 H43B 0.98
C43 H43C 0.98
C44 H44A 0.98
C44 H44B 0.98
C44 H44C 0.98
C45 C46 1.45(2)
C45 H45A 0.98
C45 H45B 0.98
C45 H45C 0.98
C46 N13 1.311(19)
C46 C47 1.41(3)
C47 C48 1.37(2)
C47 H47 0.95
C48 N14 1.362(18)
C48 C49 1.48(2)
C49 H49A 0.98
C49 H49B 0.98
C49 H49C 0.98
C50 C51 1.49(2)
C50 H50A 0.98
C50 H50B 0.98
C50 H50C 0.98
C51 C52 1.34(2)
C51 N15 1.35(2)
C52 C53 1.37(2)
C52 H52 0.95
C53 N16 1.304(18)
C53 C54 1.50(2)
C54 H54A 0.98
C54 H54B 0.98
C54 H54C 0.98
C55 N14 1.442(16)
C55 N16 1.444(17)
C55 C56 1.526(18)
C55 H55 1
C56 O8 1.241(16)
C56 O7 1.277(16)
N13 N14 1.359(16)
N15 N16 1.389(15)
Pt5 C58 2.015(13)
Pt5 C57 2.017(14)
Pt5 N19 2.132(10)
Pt5 N17 2.140(12)
C57 H57A 0.98
C57 H57B 0.98
C57 H57C 0.98
C58 H58A 0.98
C58 H58B 0.98
C58 H58C 0.98
C59 C60 1.47(2)
C59 H59A 0.98
C59 H59B 0.98
C59 H59C 0.98
C60 N17 1.337(18)
C60 C61 1.38(2)
C61 C62 1.38(2)
C61 H61 0.95
C62 N18 1.365(17)
C62 C63 1.46(2)
C63 H63A 0.98
C63 H63B 0.98
C63 H63C 0.98
C64 C65 1.498(19)
C64 H64A 0.98
C64 H64B 0.98
C64 H64C 0.98
C65 N19 1.289(17)
C65 C66 1.408(19)
C66 C67 1.365(19)
C66 H66 0.95
C67 N20 1.356(16)
C67 C68 1.468(18)
C68 H68A 0.98
C68 H68B 0.98
C68 H68C 0.98
C69 N18 1.436(17)
C69 N20 1.455(16)
C69 C70 1.567(18)
C69 H69 1
C70 O9 1.233(16)
C70 O10 1.236(16)
N17 N18 1.364(15)
N19 N20 1.356(13)
Pt6 C71 1.946(19)
Pt6 C72 2.028(15)
Pt6 N24 2.104(13)
Pt6 N22 2.133(10)
C71 H71A 0.98
C71 H71B 0.98
C71 H71C 0.98
C72 H72A 0.98
C72 H72B 0.98
C72 H72C 0.98
C73 C74 1.48(2)
C73 H73A 0.98
C73 H73B 0.98
C73 H73C 0.98
C74 N22 1.318(16)
C74 C75 1.37(2)
C75 C76 1.35(2)
C75 H75 0.95
C76 N21 1.348(16)
C76 C77 1.52(2)
C77 H77A 0.98
C77 H77B 0.98
C77 H77C 0.98
C78 C79 1.462(19)
C78 H78A 0.98
C78 H78B 0.98
C78 H78C 0.98
C79 N24 1.362(17)
C79 C80 1.39(2)
C80 C81 1.359(19)
C80 H80 0.95
C81 N23 1.360(17)
C81 C82 1.47(2)
C82 H82A 0.98
C82 H82B 0.98
C82 H82C 0.98
C83 N23 1.447(15)
C83 N21 1.456(15)
C83 C84 1.577(16)
C83 H83 1
C84 O11 1.224(14)
C84 O12 1.240(14)
N21 N22 1.351(15)
N23 N24 1.373(15)
O13 C85 1.37(2)
O13 C88 1.41(2)
C85 C86 1.35(3)
C85 H85A 0.99
C85 H85B 0.99
C86 C87 1.40(2)
C86 H86A 0.99
C86 H86B 0.99
C87 H87A 0.99
C87 H87B 0.99
C88 H88A 0.99
C88 H88B 0.99
O14 C92 1.31(3)
O14 C89 1.42(3)
C89 C90 1.33(4)
C89 H89A 0.99
C89 H89B 0.99
C90 C91 1.34(4)
C90 H90A 0.99
C90 H90B 0.99
C91 C92 1.52(4)
C91 H91A 0.99
C91 H91B 0.99
C92 H92A 0.99
C92 H92B 0.99
O15 C96 1.42(2)
O15 C93 1.42(2)
C93 C94 1.53(3)
C93 H93A 0.99
C93 H93B 0.99
C94 C95 1.50(3)
C94 H94A 0.99
C94 H94B 0.99
C95 C96 1.50(3)
C95 H95A 0.99
C95 H95B 0.99
C96 H96A 0.99
C96 H96B 0.99
O16 C97 1.34(3)
O16 C100 1.38(3)
C97 C98 1.33(3)
C97 H97D 0.99
C97 H97E 0.99
C98 C99 1.38(3)
C98 H98F 0.99
C98 H98G 0.99
C99 C100 1.70(3)
C99 H99H 0.99
C99 H99I 0.99
C100 H10J 0.99
C100 H10K 0.99
O17 C111 1.34(2)
O17 C114 1.37(3)
C111 C112 1.34(3)
C111 H11L 0.99
C111 H11M 0.99
C112 C113 1.38(3)
C112 H12N 0.99
C112 H12O 0.99
C113 H13P 0.99
C113 H13Q 0.99
C114 H14R 0.99
C114 H14S 0.99
K1 K4 3.499(4)
K1 K6 3.923(4)
K1 K5 3.964(4)
K1 K2 4.292(4)
K1 K3 4.332(4)
K2 K5 4.049(4)
K2 K3 4.133(4)
K2 K6 4.211(4)
K3 K5 4.297(4)
K3 K4 4.580(4)
